data_7133848
loop_
_publ_author_name
'Zars, Ethan'
'Pick, Lisa'
'Kankanamge, Achala'
'Gau, Michael R.'
'Meyer, Karsten'
'Mindiola, Daniel J.'

_publ_section_title
;
 C<sub>sp<sup>2</sup></sub>-H/F bond activation and borylation with iron.
;
_journal_issue 97
_journal_name_full 'Chemical communications (Cambridge, England)'
_journal_page_first 14415
_journal_page_last 14418
_journal_paper_doi 10.1039/d4cc04127e
_journal_volume 60
_journal_year 2024
_chemical_formula_moiety 'C53 H76 Fe K N3 O6, C6 H6'
_chemical_formula_sum 'C59 H82 Fe K N3 O6'
_chemical_formula_weight 1024.22
_space_group_crystal_system monoclinic
_space_group_IT_number 14
_space_group_name_Hall '-P 2ybc'
_space_group_name_H-M_alt 'P 1 21/c 1'
_atom_sites_solution_hydrogens geom
_atom_sites_solution_primary dual
_audit_creation_date 2022-11-29
_audit_creation_method
;
Olex2 1.5
(compiled 2022.04.07 svn.rca3783a0 for OlexSys, GUI svn.r6498)
;
_audit_update_record
;
2024-08-13 deposited with the CCDC.	2024-10-06 downloaded from the CCDC.
;
_cell_angle_alpha 90
_cell_angle_beta 95.7507(3)
_cell_angle_gamma 90
_cell_formula_units_Z 4
_cell_length_a 10.65310(4)
_cell_length_b 23.67132(8)
_cell_length_c 22.34027(8)
_cell_measurement_reflns_used 79462
_cell_measurement_temperature 100
_cell_measurement_theta_max 74.3640
_cell_measurement_theta_min 3.9440
_cell_volume 5605.26(3)
_computing_cell_refinement 'CrysAlisPro 1.171.42.72a (Rigaku OD, 2022)'
_computing_data_collection 'CrysAlisPro 1.171.42.72a (Rigaku OD, 2022)'
_computing_data_reduction 'CrysAlisPro 1.171.42.72a (Rigaku OD, 2022)'
_computing_molecular_graphics 'Olex2 1.5 (Dolomanov et al., 2009)'
_computing_publication_material 'Olex2 1.5 (Dolomanov et al., 2009)'
_computing_structure_refinement 'SHELXL (Sheldrick, 2018)'
_computing_structure_solution 'SHELXT (Sheldrick, 2018)'
_diffrn_ambient_environment N~2~
_diffrn_ambient_temperature 100
_diffrn_detector 'HPC area detector'
_diffrn_detector_area_resol_mean 10.0000
_diffrn_detector_type HyPix-6000HE
_diffrn_measured_fraction_theta_full 0.998
_diffrn_measured_fraction_theta_max 0.996
_diffrn_measurement_details
;
List of Runs (angles in degrees, time in seconds):

  # Type    Start    End  Width  t~exp~   \w     \q     \k     \f   Frames
#--------------------------------------------------------------------------
  1  \w   -121.00 -30.00   0.50    0.50    --  -47.28  -9.00 -23.00  182
  2  \w    -28.00  27.00   0.50    0.50    --  -47.28   9.00 150.00  110
  3  \w    -26.00  22.00   0.50    0.50    --   47.28  -9.00 -23.00   96
  4  \w     29.00 121.00   0.50    0.50    --   47.28   9.00 150.00  184
  5  \w   -164.00 -72.00   0.50    2.00    --  -90.00  -9.00 -23.00  184
  6  \w     95.00 178.00   0.50    2.00    --  113.25   9.00 150.00  166
  7  \w    -45.00  26.00   0.50    0.50    --  -47.28  37.00-180.00  142
  8  \w    -24.00  62.00   0.50    0.50    --   47.28 -57.00-150.00  172
  9  \w     25.00 119.00   0.50    0.50    --   47.28  77.00   0.00  188
 10  \w    -24.00  62.00   0.50    0.50    --   47.28 -57.00 -30.00  172
 11  \w    -27.00  24.00   0.50    0.50    --   47.28 -19.00 -90.00  102
 12  \w   -114.00 -17.00   0.50    2.00    --  -90.00  80.00 146.77  194
 13  \w   -114.00 -17.00   0.50    2.00    --  -90.00  80.00-135.11  194
 14  \w   -114.00 -17.00   0.50    2.00    --  -90.00  80.00  78.70  194
 15  \w   -114.00 -17.00   0.50    2.00    --  -90.00  80.00 -34.36  194
 16  \w     42.00 108.00   0.50    2.00    --  113.25 -78.00 157.40  132
 17  \w     91.00 178.00   0.50    2.00    --  113.25  77.00  60.00  174
 18  \w     42.00  68.00   0.50    2.00    --  113.25 -61.00-120.00   52
 19  \w     42.00  68.00   0.50    2.00    --  113.25 -61.00  30.00   52
 20  \w    100.00 178.00   0.50    2.00    --  113.25  15.00-180.00  156
 21  \w     42.00  68.00   0.50    2.00    --  113.25 -61.00 -30.00   52
 22  \w     42.00  68.00   0.50    2.00    --  113.25 -61.00 120.00   52
 23  \w     42.00 137.00   0.50    2.00    --  113.25 -80.00 119.23  190
 24  \w     42.00 137.00   0.50    2.00    --  113.25 -80.00 179.34  190
 25  \w     42.00 137.00   0.50    2.00    --  113.25 -80.00  26.72  190
 26  \w     42.00 137.00   0.50    2.00    --  113.25 -80.00 126.60  190
 27  \w    101.00 178.00   0.50    2.00    --  113.25  30.00 -30.00  154
 28  \w     42.00 137.00   0.50    2.00    --  113.25 -80.00 -59.79  190
 29  \w     97.00 178.00   0.50    2.00    --  113.25  61.00-150.00  162
 30  \w     42.00  68.00   0.50    2.00    --  113.25 -61.00-180.00   52
 31  \w     42.00 103.00   0.50    2.00    --  113.25 -77.00  90.00  122
 32  \w     42.00 137.00   0.50    2.00    --  113.25 -80.00-124.53  190
 33  \w     42.00 137.00   0.50    2.00    --  113.25 -80.00 -23.56  190
 34  \w     42.00  68.00   0.50    2.00    --  113.25 -61.00  90.00   52
 35  \w    101.00 178.00   0.50    2.00    --  113.25  30.00  30.00  154
 36  \w     42.00  68.00   0.50    2.00    --  113.25 -61.00  60.00   52
 37  \w    101.00 178.00   0.50    2.00    --  113.25  30.00 -90.00  154
 38  \w     42.00  68.00   0.50    2.00    --  113.25 -61.00 -60.00   52
 39  \w    101.00 178.00   0.50    2.00    --  113.25  30.00 120.00  154
 40  \w     91.00 178.00   0.50    2.00    --  113.25  77.00 150.00  174
 41  \w     42.00 103.00   0.50    2.00    --  113.25 -77.00 -90.00  122
 42  \w     42.00 103.00   0.50    2.00    --  113.25 -77.00-180.00  122
 43  \w     42.00 103.00   0.50    2.00    --  113.25 -77.00   0.00  122
 44  \w    101.00 178.00   0.50    2.00    --  113.25  45.00  30.00  154
 45  \w    100.00 178.00   0.50    2.00    --  113.25  15.00-120.00  156
 46  \w     42.00 137.00   0.50    2.00    --  113.25 -80.00-116.30  190
 47  \w     42.00 103.00   0.50    2.00    --  113.25 -77.00 -60.00  122
 48  \w     42.00 103.00   0.50    2.00    --  113.25 -77.00  30.00  122
 49  \w     25.00  83.00   0.50    0.50    --   47.28  77.00 120.00  116
 50  \w     25.00 119.00   0.50    0.50    --   47.28  77.00-150.00  188
;
_diffrn_measurement_device '\k-geometry diffractometer'
_diffrn_measurement_device_type 'Rigaku XtaLAB Synergy-S'
_diffrn_measurement_method '\w scans'
_diffrn_orient_matrix_type 'CrysAlisPro convention (1999,Acta A55,543-557)'
_diffrn_orient_matrix_UB_11 -0.0054574000
_diffrn_orient_matrix_UB_12 0.0037099000
_diffrn_orient_matrix_UB_13 -0.0690552000
_diffrn_orient_matrix_UB_21 0.1443189000
_diffrn_orient_matrix_UB_22 0.0074076000
_diffrn_orient_matrix_UB_23 0.0047697000
_diffrn_orient_matrix_UB_31 0.0162817000
_diffrn_orient_matrix_UB_32 -0.0645580000
_diffrn_orient_matrix_UB_33 -0.0034247000
_diffrn_radiation_monochromator mirror
_diffrn_radiation_probe x-ray
_diffrn_radiation_type 'Cu K\a'
_diffrn_radiation_wavelength 1.54184
_diffrn_reflns_av_R_equivalents 0.0434
_diffrn_reflns_av_unetI/netI 0.0173
_diffrn_reflns_Laue_measured_fraction_full 0.998
_diffrn_reflns_Laue_measured_fraction_max 0.996
_diffrn_reflns_limit_h_max 13
_diffrn_reflns_limit_h_min -13
_diffrn_reflns_limit_k_max 22
_diffrn_reflns_limit_k_min -29
_diffrn_reflns_limit_l_max 27
_diffrn_reflns_limit_l_min -27
_diffrn_reflns_number 137772
_diffrn_reflns_point_group_measured_fraction_full 0.998
_diffrn_reflns_point_group_measured_fraction_max 0.996
_diffrn_reflns_theta_full 67.684
_diffrn_reflns_theta_max 74.488
_diffrn_reflns_theta_min 3.978
_diffrn_source 'micro-focus sealed X-ray tube'
_diffrn_source_type 'PhotonJet (Cu) X-ray Source'
_exptl_absorpt_coefficient_mu 3.218
_exptl_absorpt_correction_T_max 1.00000
_exptl_absorpt_correction_T_min 0.62540
_exptl_absorpt_correction_type multi-scan
_exptl_absorpt_process_details 'SCALE3 ABSPACK'
_exptl_crystal_colour orange
_exptl_crystal_colour_primary orange
_exptl_crystal_density_diffrn 1.214
_exptl_crystal_description block
_exptl_crystal_F_000 2200
_exptl_crystal_size_max 0.31
_exptl_crystal_size_mid 0.15
_exptl_crystal_size_min 0.1
_refine_diff_density_max 0.429
_refine_diff_density_min -0.307
_refine_diff_density_rms 0.037
_refine_ls_extinction_method none
_refine_ls_goodness_of_fit_ref 1.055
_refine_ls_hydrogen_treatment constr
_refine_ls_matrix_type full
_refine_ls_number_parameters 673
_refine_ls_number_reflns 11418
_refine_ls_number_restraints 462
_refine_ls_restrained_S_all 1.089
_refine_ls_R_factor_all 0.0300
_refine_ls_R_factor_gt 0.0285
_refine_ls_shift/su_max 0.003
_refine_ls_shift/su_mean 0.000
_refine_ls_structure_factor_coef Fsqd
_refine_ls_weighting_details 'w=1/[\s^2^(Fo^2^)+(0.0369P)^2^+1.9840P] where P=(Fo^2^+2Fc^2^)/3'
_refine_ls_weighting_scheme calc
_refine_ls_wR_factor_gt 0.0739
_refine_ls_wR_factor_ref 0.0751
_reflns_number_gt 10907
_reflns_number_total 11418
_reflns_threshold_expression 'I > 2\s(I)'
_cod_data_source_file d4cc04127e2.cif
_cod_data_source_block 9985_cmpd3
_cod_depositor_comments 'Adding full bibliography for 7133846--7133849.cif.'
_cod_database_code 7133848
_shelx_shelxl_version_number 2018/3
_chemical_oxdiff_formula 'C H N Fe O K B'
_shelx_estimated_absorpt_t_max 0.739
_shelx_estimated_absorpt_t_min 0.435
_olex2_submission_special_instructions 'No special instructions were received'
_oxdiff_exptl_absorpt_empirical_details
;
Empirical correction (ABSPACK) includes:
- Absorption correction using spherical harmonics
- Frame scaling
;
_oxdiff_exptl_absorpt_empirical_full_max 1.692
_oxdiff_exptl_absorpt_empirical_full_min 0.719

loop_
_space_group_symop_operation_xyz
'x, y, z'
'-x, y+1/2, -z+1/2'
'-x, -y, -z'
'x, -y-1/2, z-1/2'

loop_
_atom_site_label
_atom_site_type_symbol
_atom_site_fract_x
_atom_site_fract_y
_atom_site_fract_z
_atom_site_U_iso_or_equiv
_atom_site_adp_type
_atom_site_occupancy
_atom_site_site_symmetry_order
_atom_site_calc_flag
_atom_site_refinement_flags_posn
_atom_site_refinement_flags_adp
_atom_site_refinement_flags_occupancy
_atom_site_disorder_assembly
_atom_site_disorder_group
Fe1 Fe 0.39159(2) 0.47226(2) 0.24658(2) 0.01600(5) Uani 1 1 d . . . . .
K1 K 0.69685(2) 0.65546(2) 0.26199(2) 0.02126(6) Uani 1 1 d . . . . .
O1 O 0.79972(8) 0.55031(4) 0.29996(4) 0.02236(17) Uani 1 1 d . U . . .
O2 O 0.71547(8) 0.62671(4) 0.38478(4) 0.02507(18) Uani 1 1 d . U . . .
O3 O 0.70238(9) 0.74026(4) 0.35069(4) 0.02575(19) Uani 1 1 d . U . . .
O4 O 0.66187(9) 0.76866(4) 0.22728(4) 0.02554(19) Uani 1 1 d . U . . .
O5 O 0.75769(8) 0.69460(4) 0.14561(4) 0.02426(18) Uani 1 1 d . U . . .
O6 O 0.77871(8) 0.58100(4) 0.17769(4) 0.02433(18) Uani 1 1 d . U . . .
N1 N 0.38637(9) 0.43648(4) 0.16169(4) 0.01648(18) Uani 1 1 d . U . . .
N2 N 0.54003(9) 0.41679(4) 0.25532(4) 0.01700(18) Uani 1 1 d . U . . .
N3 N 0.37757(9) 0.43719(4) 0.33048(4) 0.01741(19) Uani 1 1 d . U . . .
C1 C 0.31624(11) 0.44075(5) 0.10769(5) 0.0176(2) Uani 1 1 d . U . . .
C2 C 0.38852(11) 0.42544(5) 0.06175(5) 0.0194(2) Uani 1 1 d . U . . .
H2 H 0.360872 0.425472 0.019982 0.023 Uiso 1 1 calc R U . . .
C3 C 0.50958(11) 0.40990(5) 0.08762(5) 0.0178(2) Uani 1 1 d . U . . .
C4 C 0.50554(11) 0.41608(5) 0.15020(5) 0.0166(2) Uani 1 1 d . U . . .
C5 C 0.58401(11) 0.39773(5) 0.20406(5) 0.0172(2) Uani 1 1 d . U . . .
C6 C 0.68491(11) 0.35961(5) 0.20908(5) 0.0217(2) Uani 1 1 d . U . . .
H6 H 0.721727 0.347167 0.174376 0.026 Uiso 1 1 calc R U . . .
C7 C 0.72998(12) 0.34040(6) 0.26588(6) 0.0251(3) Uani 1 1 d . U . . .
H7 H 0.799965 0.315336 0.269880 0.030 Uiso 1 1 calc R U . . .
C8 C 0.67547(12) 0.35685(5) 0.31698(5) 0.0234(2) Uani 1 1 d . U . . .
H8 H 0.704924 0.342040 0.355361 0.028 Uiso 1 1 calc R U . . .
C9 C 0.57608(11) 0.39577(5) 0.31070(5) 0.0181(2) Uani 1 1 d . U . . .
C10 C 0.49242(11) 0.41373(5) 0.35527(5) 0.0177(2) Uani 1 1 d . U . . .
C11 C 0.49131(11) 0.40765(5) 0.41798(5) 0.0201(2) Uani 1 1 d . U . . .
C12 C 0.37120(12) 0.42686(5) 0.43019(5) 0.0222(2) Uani 1 1 d . U . . .
H12 H 0.340815 0.427995 0.468723 0.027 Uiso 1 1 calc R U . . .
C13 C 0.30447(11) 0.44388(5) 0.37641(5) 0.0198(2) Uani 1 1 d . U . . .
C14 C 0.17723(11) 0.45595(5) 0.10259(5) 0.0194(2) Uani 1 1 d . U . . .
C15 C 0.10749(12) 0.41634(6) 0.14227(6) 0.0302(3) Uani 1 1 d . U . . .
H15a H 0.144320 0.419554 0.184119 0.045 Uiso 1 1 calc R U . . .
H15b H 0.115447 0.377309 0.128516 0.045 Uiso 1 1 calc R U . . .
H15c H 0.018106 0.426827 0.139537 0.045 Uiso 1 1 calc R U . . .
C16 C 0.15686(12) 0.51727(6) 0.12110(6) 0.0282(3) Uani 1 1 d . U . . .
H16a H 0.066515 0.526030 0.115989 0.042 Uiso 1 1 calc R U . . .
H16b H 0.201715 0.542572 0.095812 0.042 Uiso 1 1 calc R U . . .
H16c H 0.189319 0.522462 0.163359 0.042 Uiso 1 1 calc R U . . .
C17 C 0.12033(12) 0.44864(6) 0.03725(6) 0.0274(3) Uani 1 1 d . U . . .
H17a H 0.133524 0.409729 0.024259 0.041 Uiso 1 1 calc R U . . .
H17b H 0.161397 0.474801 0.011356 0.041 Uiso 1 1 calc R U . . .
H17c H 0.029694 0.456703 0.034374 0.041 Uiso 1 1 calc R U . . .
C18 C 0.61559(11) 0.39095(5) 0.05120(5) 0.0203(2) Uani 1 1 d . U . . .
C19 C 0.58811(13) 0.40954(6) -0.01481(5) 0.0285(3) Uani 1 1 d . U . . .
H19a H 0.510620 0.391266 -0.032572 0.043 Uiso 1 1 calc R U . . .
H19b H 0.658649 0.398550 -0.037299 0.043 Uiso 1 1 calc R U . . .
H19c H 0.577561 0.450655 -0.016612 0.043 Uiso 1 1 calc R U . . .
C20 C 0.62620(12) 0.32599(5) 0.05121(6) 0.0267(3) Uani 1 1 d . U . . .
H20a H 0.641907 0.312391 0.092711 0.040 Uiso 1 1 calc R U . . .
H20b H 0.696106 0.314628 0.028483 0.040 Uiso 1 1 calc R U . . .
H20c H 0.547342 0.309676 0.032424 0.040 Uiso 1 1 calc R U . . .
C21 C 0.74127(12) 0.41865(6) 0.07452(6) 0.0248(3) Uani 1 1 d . U . . .
H21a H 0.733907 0.459764 0.070350 0.037 Uiso 1 1 calc R U . . .
H21b H 0.808104 0.404954 0.051102 0.037 Uiso 1 1 calc R U . . .
H21c H 0.762065 0.408932 0.116995 0.037 Uiso 1 1 calc R U . . .
C22 C 0.59115(12) 0.38530(5) 0.46601(5) 0.0229(2) Uani 1 1 d . U . . .
C23 C 0.55961(13) 0.40298(6) 0.52917(6) 0.0305(3) Uani 1 1 d . U . . .
H23a H 0.553778 0.444240 0.531186 0.046 Uiso 1 1 calc R U . . .
H23b H 0.626179 0.389683 0.559339 0.046 Uiso 1 1 calc R U . . .
H23c H 0.478802 0.386257 0.537166 0.046 Uiso 1 1 calc R U . . .
C24 C 0.59384(13) 0.32022(6) 0.46476(6) 0.0297(3) Uani 1 1 d . U . . .
H24a H 0.511875 0.305496 0.473828 0.045 Uiso 1 1 calc R U . . .
H24b H 0.659932 0.306455 0.494898 0.045 Uiso 1 1 calc R U . . .
H24c H 0.611403 0.307335 0.424752 0.045 Uiso 1 1 calc R U . . .
C25 C 0.72210(12) 0.40997(6) 0.45876(6) 0.0276(3) Uani 1 1 d . U . . .
H25a H 0.745484 0.401189 0.418470 0.041 Uiso 1 1 calc R U . . .
H25b H 0.784270 0.393428 0.489064 0.041 Uiso 1 1 calc R U . . .
H25c H 0.720114 0.451040 0.464125 0.041 Uiso 1 1 calc R U . . .
C26 C 0.16664(12) 0.46137(5) 0.36631(5) 0.0222(2) Uani 1 1 d . U . . .
C27 C 0.1123(3) 0.47248(19) 0.42570(15) 0.0607(10) Uani 0.75 1 d . U P A 1
H27a H 0.115865 0.437722 0.449648 0.091 Uiso 0.75 1 calc R U P A 1
H27b H 0.024401 0.484822 0.417753 0.091 Uiso 0.75 1 calc R U P A 1
H27c H 0.161654 0.502039 0.447933 0.091 Uiso 0.75 1 calc R U P A 1
C27* C 0.1391(8) 0.5004(4) 0.4198(4) 0.0344(17) Uani 0.25 1 d . U P A 2
H27d H 0.152546 0.479133 0.457568 0.052 Uiso 0.25 1 calc R U P A 2
H27e H 0.051439 0.513443 0.413895 0.052 Uiso 0.25 1 calc R U P A 2
H27f H 0.195966 0.532987 0.421550 0.052 Uiso 0.25 1 calc R U P A 2
C28 C 0.0893(3) 0.41155(12) 0.33588(14) 0.0413(6) Uani 0.75 1 d . U P A 1
H28a H 0.119078 0.403530 0.296648 0.062 Uiso 0.75 1 calc R U P A 1
H28b H -0.000202 0.421800 0.330369 0.062 Uiso 0.75 1 calc R U P A 1
H28c H 0.100431 0.377929 0.361463 0.062 Uiso 0.75 1 calc R U P A 1
C28* C 0.0869(9) 0.4126(4) 0.3662(5) 0.0468(18) Uani 0.25 1 d . U P A 2
H28d H 0.105073 0.387238 0.333455 0.070 Uiso 0.25 1 calc R U P A 2
H28e H -0.001656 0.424360 0.360295 0.070 Uiso 0.25 1 calc R U P A 2
H28f H 0.102807 0.392788 0.404731 0.070 Uiso 0.25 1 calc R U P A 2
C29 C 0.1453(6) 0.51209(19) 0.3259(2) 0.0520(13) Uani 0.75 1 d . U P A 1
H29a H 0.192127 0.544417 0.344213 0.078 Uiso 0.75 1 calc R U P A 1
H29b H 0.055067 0.521068 0.320616 0.078 Uiso 0.75 1 calc R U P A 1
H29c H 0.174794 0.503795 0.286717 0.078 Uiso 0.75 1 calc R U P A 1
C29* C 0.1406(16) 0.4988(6) 0.3106(5) 0.032(2) Uani 0.25 1 d . U P A 2
H29d H 0.199751 0.530627 0.313230 0.048 Uiso 0.25 1 calc R U P A 2
H29e H 0.053977 0.513145 0.308459 0.048 Uiso 0.25 1 calc R U P A 2
H29f H 0.151428 0.476617 0.274441 0.048 Uiso 0.25 1 calc R U P A 2
C30 C 0.41189(11) 0.55907(5) 0.24329(5) 0.0198(2) Uani 1 1 d . U . . .
C31 C 0.40311(12) 0.59502(5) 0.29293(6) 0.0253(3) Uani 1 1 d . U . . .
H31 H 0.398746 0.578494 0.331416 0.030 Uiso 1 1 calc R U . . .
C32 C 0.40054(13) 0.65372(6) 0.28820(7) 0.0322(3) Uani 1 1 d . U . . .
H32 H 0.393015 0.676223 0.322867 0.039 Uiso 1 1 calc R U . . .
C33 C 0.40896(13) 0.67932(6) 0.23286(8) 0.0338(3) Uani 1 1 d . U . . .
H33 H 0.405172 0.719270 0.229097 0.041 Uiso 1 1 calc R U . . .
C34 C 0.42296(13) 0.64572(6) 0.18318(7) 0.0301(3) Uani 1 1 d . U . . .
H34 H 0.431381 0.662741 0.145286 0.036 Uiso 1 1 calc R U . . .
C35 C 0.42476(12) 0.58710(5) 0.18856(6) 0.0231(2) Uani 1 1 d . U . . .
H35 H 0.435101 0.565057 0.153853 0.028 Uiso 1 1 calc R U . . .
C36 C 0.74659(14) 0.53249(5) 0.35268(6) 0.0291(3) Uani 1 1 d . U . . .
H36a H 0.780645 0.495045 0.365640 0.035 Uiso 1 1 calc R U . . .
H36b H 0.653787 0.529333 0.344539 0.035 Uiso 1 1 calc R U . . .
C37 C 0.77996(14) 0.57552(6) 0.40105(6) 0.0311(3) Uani 1 1 d . U . . .
H37a H 0.754915 0.561639 0.439929 0.037 Uiso 1 1 calc R U . . .
H37b H 0.872198 0.582095 0.405571 0.037 Uiso 1 1 calc R U . . .
C38 C 0.75017(13) 0.67103(6) 0.42592(6) 0.0280(3) Uani 1 1 d . U . . .
H38a H 0.840719 0.680143 0.425270 0.034 Uiso 1 1 calc R U . . .
H38b H 0.735922 0.659316 0.467241 0.034 Uiso 1 1 calc R U . . .
C39 C 0.67104(13) 0.72193(6) 0.40774(6) 0.0281(3) Uani 1 1 d . U . . .
H39a H 0.580370 0.712097 0.405503 0.034 Uiso 1 1 calc R U . . .
H39b H 0.687904 0.752450 0.437779 0.034 Uiso 1 1 calc R U . . .
C40 C 0.63250(13) 0.78921(5) 0.32989(6) 0.0275(3) Uani 1 1 d . U . . .
H40a H 0.640681 0.819027 0.361107 0.033 Uiso 1 1 calc R U . . .
H40b H 0.542032 0.779627 0.321279 0.033 Uiso 1 1 calc R U . . .
C41 C 0.68395(13) 0.80987(5) 0.27378(6) 0.0276(3) Uani 1 1 d . U . . .
H41a H 0.642460 0.845855 0.260710 0.033 Uiso 1 1 calc R U . . .
H41b H 0.775657 0.816936 0.281956 0.033 Uiso 1 1 calc R U . . .
C42 C 0.70781(13) 0.78792(5) 0.17319(6) 0.0285(3) Uani 1 1 d . U . . .
H42a H 0.799150 0.796230 0.180452 0.034 Uiso 1 1 calc R U . . .
H42b H 0.663523 0.823040 0.159350 0.034 Uiso 1 1 calc R U . . .
C43 C 0.68544(13) 0.74286(5) 0.12608(6) 0.0273(3) Uani 1 1 d . U . . .
H43a H 0.594705 0.733039 0.120299 0.033 Uiso 1 1 calc R U . . .
H43b H 0.711223 0.756566 0.087272 0.033 Uiso 1 1 calc R U . . .
C44 C 0.74752(14) 0.65082(6) 0.10212(6) 0.0297(3) Uani 1 1 d . U . . .
H44a H 0.775600 0.664619 0.063805 0.036 Uiso 1 1 calc R U . . .
H44b H 0.658642 0.638369 0.094453 0.036 Uiso 1 1 calc R U . . .
C45 C 0.82882(14) 0.60245(6) 0.12573(6) 0.0296(3) Uani 1 1 d . U . . .
H45a H 0.829251 0.572529 0.094794 0.036 Uiso 1 1 calc R U . . .
H45b H 0.916610 0.615473 0.136122 0.036 Uiso 1 1 calc R U . . .
C46 C 0.84061(13) 0.53081(5) 0.19962(6) 0.0250(3) Uani 1 1 d . U . . .
H46a H 0.930660 0.538648 0.212248 0.030 Uiso 1 1 calc R U . . .
H46b H 0.835624 0.501675 0.167673 0.030 Uiso 1 1 calc R U . . .
C47 C 0.77612(13) 0.51036(5) 0.25219(6) 0.0252(3) Uani 1 1 d . U . . .
H47a H 0.684242 0.506890 0.240746 0.030 Uiso 1 1 calc R U . . .
H47b H 0.809273 0.472797 0.265269 0.030 Uiso 1 1 calc R U . . .
C48 C 0.99891(15) 0.71375(8) 0.26942(7) 0.0446(4) Uani 1 1 d . U . . .
H48 H 0.960763 0.713152 0.229122 0.053 Uiso 1 1 calc R U . . .
C49 C 1.03328(17) 0.66363(8) 0.29877(9) 0.0479(4) Uani 1 1 d . U . . .
H49 H 1.018758 0.628474 0.278765 0.057 Uiso 1 1 calc R U . . .
C50 C 1.08914(16) 0.66528(7) 0.35769(8) 0.0457(4) Uani 1 1 d . U . . .
H50 H 1.112720 0.631191 0.378270 0.055 Uiso 1 1 calc R U . . .
C51 C 1.11010(15) 0.71632(8) 0.38601(8) 0.0432(4) Uani 1 1 d . U . . .
H51 H 1.149070 0.717470 0.426145 0.052 Uiso 1 1 calc R U . . .
C52 C 1.07541(15) 0.76549(7) 0.35697(8) 0.0426(4) Uani 1 1 d . U . . .
H52 H 1.089588 0.800596 0.377133 0.051 Uiso 1 1 calc R U . . .
C53 C 1.02041(14) 0.76444(7) 0.29907(8) 0.0425(4) Uani 1 1 d . U . . .
H53 H 0.996838 0.798835 0.279103 0.051 Uiso 1 1 calc R U . . .
C54 C 0.13067(14) 0.67984(6) 0.09298(8) 0.0398(3) Uani 1 1 d . U . . .
H54 H 0.178317 0.647918 0.107620 0.048 Uiso 1 1 calc R U . . .
C55 C 0.05945(16) 0.67754(8) 0.03799(9) 0.0522(5) Uani 1 1 d . U . . .
H55 H 0.057690 0.643850 0.014814 0.063 Uiso 1 1 calc R U . . .
C56 C -0.00942(16) 0.72406(9) 0.01641(7) 0.0505(4) Uani 1 1 d . U . . .
H56 H -0.057847 0.722394 -0.021642 0.061 Uiso 1 1 calc R U . . .
C57 C -0.00775(16) 0.77272(7) 0.05008(8) 0.0433(4) Uani 1 1 d . U . . .
H57 H -0.055275 0.804716 0.035537 0.052 Uiso 1 1 calc R U . . .
C58 C 0.06334(15) 0.77475(6) 0.10505(7) 0.0380(3) Uani 1 1 d . U . . .
H58 H 0.064785 0.808322 0.128405 0.046 Uiso 1 1 calc R U . . .
C59 C 0.13235(14) 0.72847(6) 0.12642(7) 0.0332(3) Uani 1 1 d . U . . .
H59 H 0.181162 0.730240 0.164370 0.040 Uiso 1 1 calc R U . . .

loop_
_atom_site_aniso_label
_atom_site_aniso_U_11
_atom_site_aniso_U_22
_atom_site_aniso_U_33
_atom_site_aniso_U_23
_atom_site_aniso_U_13
_atom_site_aniso_U_12
Fe1 0.01977(10) 0.01552(9) 0.01305(9) 0.00076(6) 0.00330(7) 0.00187(6)
K1 0.02607(13) 0.01948(12) 0.01885(12) 0.00043(9) 0.00534(9) 0.00412(9)
O1 0.0264(4) 0.0201(4) 0.0215(4) 0.0004(3) 0.0073(3) -0.0015(3)
O2 0.0291(5) 0.0257(4) 0.0206(4) 0.0006(3) 0.0036(3) 0.0049(4)
O3 0.0300(5) 0.0226(4) 0.0259(4) -0.0010(3) 0.0089(4) 0.0047(4)
O4 0.0312(5) 0.0188(4) 0.0275(4) -0.0003(3) 0.0077(4) -0.0014(3)
O5 0.0283(4) 0.0235(4) 0.0209(4) 0.0002(3) 0.0023(3) 0.0033(3)
O6 0.0287(5) 0.0233(4) 0.0219(4) -0.0002(3) 0.0071(3) 0.0046(3)
N1 0.0177(5) 0.0171(4) 0.0149(4) 0.0003(3) 0.0029(3) 0.0007(3)
N2 0.0186(4) 0.0171(4) 0.0156(4) 0.0004(3) 0.0030(4) -0.0006(4)
N3 0.0202(5) 0.0170(4) 0.0154(4) 0.0005(3) 0.0037(4) 0.0012(4)
C1 0.0196(5) 0.0164(5) 0.0166(5) 0.0010(4) 0.0015(4) -0.0004(4)
C2 0.0221(6) 0.0213(6) 0.0150(5) 0.0012(4) 0.0023(4) -0.0009(4)
C3 0.0199(5) 0.0178(5) 0.0163(5) -0.0003(4) 0.0044(4) -0.0018(4)
C4 0.0179(5) 0.0154(5) 0.0172(5) 0.0003(4) 0.0043(4) -0.0004(4)
C5 0.0180(5) 0.0177(5) 0.0162(5) 0.0000(4) 0.0040(4) -0.0022(4)
C6 0.0219(6) 0.0254(6) 0.0186(5) -0.0001(4) 0.0053(4) 0.0035(5)
C7 0.0227(6) 0.0289(6) 0.0241(6) 0.0033(5) 0.0036(5) 0.0086(5)
C8 0.0250(6) 0.0274(6) 0.0179(5) 0.0048(5) 0.0022(4) 0.0047(5)
C9 0.0199(5) 0.0185(5) 0.0160(5) 0.0017(4) 0.0023(4) -0.0009(4)
C10 0.0196(5) 0.0175(5) 0.0161(5) 0.0020(4) 0.0021(4) 0.0003(4)
C11 0.0241(6) 0.0206(5) 0.0158(5) 0.0013(4) 0.0028(4) -0.0013(4)
C12 0.0257(6) 0.0262(6) 0.0154(5) 0.0006(4) 0.0053(4) 0.0006(5)
C13 0.0232(6) 0.0195(5) 0.0173(5) -0.0011(4) 0.0052(4) 0.0002(4)
C14 0.0187(5) 0.0215(6) 0.0181(5) 0.0017(4) 0.0022(4) 0.0006(4)
C15 0.0203(6) 0.0382(7) 0.0324(7) 0.0123(6) 0.0031(5) -0.0021(5)
C16 0.0219(6) 0.0277(6) 0.0349(7) -0.0052(5) 0.0036(5) 0.0042(5)
C17 0.0233(6) 0.0358(7) 0.0224(6) -0.0009(5) -0.0017(5) 0.0051(5)
C18 0.0194(5) 0.0257(6) 0.0164(5) -0.0022(4) 0.0052(4) -0.0019(4)
C19 0.0262(6) 0.0433(8) 0.0171(6) 0.0000(5) 0.0070(5) -0.0006(6)
C20 0.0262(6) 0.0270(6) 0.0283(6) -0.0059(5) 0.0087(5) -0.0010(5)
C21 0.0217(6) 0.0312(7) 0.0224(6) -0.0022(5) 0.0067(5) -0.0052(5)
C22 0.0257(6) 0.0270(6) 0.0160(5) 0.0041(4) 0.0016(4) -0.0008(5)
C23 0.0320(7) 0.0428(8) 0.0167(6) 0.0032(5) 0.0017(5) -0.0002(6)
C24 0.0328(7) 0.0291(7) 0.0265(6) 0.0086(5) -0.0007(5) 0.0007(5)
C25 0.0268(6) 0.0350(7) 0.0204(6) 0.0045(5) -0.0004(5) -0.0038(5)
C26 0.0224(6) 0.0254(6) 0.0196(6) -0.0012(5) 0.0059(5) 0.0029(5)
C27 0.0344(15) 0.117(3) 0.0312(14) -0.0143(19) 0.0077(11) 0.0232(18)
C27* 0.029(4) 0.055(4) 0.019(3) -0.007(3) -0.001(2) 0.025(3)
C28 0.0237(10) 0.0302(11) 0.0684(18) -0.0135(15) -0.0028(14) 0.0011(8)
C28* 0.031(3) 0.037(3) 0.072(4) -0.009(4) 0.002(4) 0.003(2)
C29 0.0285(15) 0.0379(19) 0.091(4) 0.0255(19) 0.013(2) 0.0087(14)
C29* 0.020(3) 0.058(6) 0.019(3) 0.015(3) 0.005(2) 0.011(4)
C30 0.0189(5) 0.0193(6) 0.0213(6) 0.0002(4) 0.0031(4) 0.0013(4)
C31 0.0254(6) 0.0268(6) 0.0244(6) -0.0043(5) 0.0063(5) -0.0028(5)
C32 0.0253(6) 0.0268(7) 0.0453(8) -0.0144(6) 0.0079(6) -0.0025(5)
C33 0.0232(6) 0.0188(6) 0.0584(9) 0.0021(6) -0.0014(6) -0.0012(5)
C34 0.0251(6) 0.0282(7) 0.0354(7) 0.0115(5) -0.0040(5) -0.0053(5)
C35 0.0224(6) 0.0246(6) 0.0220(6) 0.0021(5) 0.0003(4) -0.0028(5)
C36 0.0367(7) 0.0234(6) 0.0296(7) 0.0086(5) 0.0141(6) 0.0036(5)
C37 0.0409(8) 0.0323(7) 0.0215(6) 0.0080(5) 0.0094(5) 0.0114(6)
C38 0.0302(7) 0.0348(7) 0.0192(6) -0.0027(5) 0.0031(5) 0.0008(5)
C39 0.0316(7) 0.0307(7) 0.0229(6) -0.0052(5) 0.0073(5) 0.0018(5)
C40 0.0291(6) 0.0211(6) 0.0329(7) -0.0052(5) 0.0065(5) 0.0046(5)
C41 0.0316(7) 0.0169(6) 0.0348(7) -0.0029(5) 0.0054(5) 0.0006(5)
C42 0.0340(7) 0.0207(6) 0.0316(7) 0.0065(5) 0.0084(5) 0.0011(5)
C43 0.0306(7) 0.0261(6) 0.0255(6) 0.0075(5) 0.0044(5) 0.0037(5)
C44 0.0411(7) 0.0312(7) 0.0173(6) -0.0018(5) 0.0047(5) 0.0038(6)
C45 0.0387(7) 0.0307(7) 0.0213(6) -0.0016(5) 0.0119(5) 0.0056(6)
C46 0.0296(6) 0.0211(6) 0.0245(6) -0.0051(5) 0.0034(5) 0.0047(5)
C47 0.0291(6) 0.0177(6) 0.0288(6) -0.0020(5) 0.0027(5) -0.0016(5)
C48 0.0283(7) 0.0696(11) 0.0359(8) 0.0031(7) 0.0039(6) -0.0041(7)
C49 0.0421(9) 0.0443(9) 0.0586(10) -0.0153(8) 0.0114(8) -0.0078(7)
C50 0.0418(9) 0.0424(9) 0.0539(10) 0.0108(7) 0.0093(7) 0.0062(7)
C51 0.0322(8) 0.0577(10) 0.0395(8) -0.0031(7) 0.0016(6) 0.0010(7)
C52 0.0289(7) 0.0419(8) 0.0581(10) -0.0073(7) 0.0099(7) -0.0055(6)
C53 0.0267(7) 0.0440(9) 0.0585(10) 0.0152(7) 0.0121(7) -0.0005(6)
C54 0.0266(7) 0.0302(7) 0.0640(10) -0.0085(7) 0.0112(7) -0.0005(6)
C55 0.0324(8) 0.0601(10) 0.0661(11) -0.0401(9) 0.0148(8) -0.0090(7)
C56 0.0379(8) 0.0829(13) 0.0305(8) -0.0129(8) 0.0027(6) -0.0096(8)
C57 0.0396(8) 0.0461(9) 0.0421(8) 0.0098(7) -0.0058(7) -0.0025(7)
C58 0.0368(8) 0.0296(7) 0.0454(8) -0.0083(6) -0.0065(6) 0.0032(6)
C59 0.0294(7) 0.0348(7) 0.0348(7) -0.0036(6) 0.0005(6) 0.0044(6)

loop_
_atom_type_symbol
_atom_type_description
_atom_type_scat_dispersion_real
_atom_type_scat_dispersion_imag
_atom_type_scat_source
C C 0.0181 0.0091 'International Tables Vol C Tables 4.2.6.8 and 6.1.1.4'
H H 0.0000 0.0000 'International Tables Vol C Tables 4.2.6.8 and 6.1.1.4'
Fe Fe -1.1336 3.1974 'International Tables Vol C Tables 4.2.6.8 and 6.1.1.4'
K K 0.3868 1.0657 'International Tables Vol C Tables 4.2.6.8 and 6.1.1.4'
N N 0.0311 0.0180 'International Tables Vol C Tables 4.2.6.8 and 6.1.1.4'
O O 0.0492 0.0322 'International Tables Vol C Tables 4.2.6.8 and 6.1.1.4'

loop_
_geom_angle_atom_site_label_1
_geom_angle_atom_site_label_2
_geom_angle_atom_site_label_3
_geom_angle
_geom_angle_site_symmetry_1
_geom_angle_site_symmetry_3
_geom_angle_publ_flag
N2 Fe1 N1 77.00(4) . . ?
N2 Fe1 N3 77.39(4) . . ?
N2 Fe1 C30 123.87(4) . . ?
N3 Fe1 N1 131.85(4) . . ?
C30 Fe1 N1 111.52(4) . . ?
C30 Fe1 N3 116.62(4) . . ?
O1 K1 O3 115.97(3) . . ?
O1 K1 O5 115.99(3) . . ?
O1 K1 C32 106.78(3) . . ?
O1 K1 C33 124.55(3) . . ?
O1 K1 C34 113.59(3) . . ?
O1 K1 C48 90.34(4) . . ?
O2 K1 O1 60.35(2) . . ?
O2 K1 O3 59.48(3) . . ?
O2 K1 O5 162.35(3) . . ?
O2 K1 C32 78.31(3) . . ?
O2 K1 C33 102.63(4) . . ?
O2 K1 C34 118.75(3) . . ?
O2 K1 C48 94.28(3) . . ?
O3 K1 O5 114.39(3) . . ?
O3 K1 C32 80.53(3) . . ?
O3 K1 C33 88.20(3) . . ?
O3 K1 C34 112.62(3) . . ?
O3 K1 C48 74.37(4) . . ?
O4 K1 O1 164.78(3) . . ?
O4 K1 O2 119.67(3) . . ?
O4 K1 O3 60.42(3) . . ?
O4 K1 O5 58.75(3) . . ?
O4 K1 C32 87.57(3) . . ?
O4 K1 C33 70.67(3) . . ?
O4 K1 C34 80.29(3) . . ?
O4 K1 C48 74.44(4) . . ?
O5 K1 C32 118.18(3) . . ?
O5 K1 C33 93.36(4) . . ?
O5 K1 C34 78.84(3) . . ?
O5 K1 C48 68.14(3) . . ?
O6 K1 O1 60.34(3) . . ?
O6 K1 O2 120.69(3) . . ?
O6 K1 O3 160.31(3) . . ?
O6 K1 O4 117.40(3) . . ?
O6 K1 O5 58.75(3) . . ?
O6 K1 C32 119.15(3) . . ?
O6 K1 C33 109.97(4) . . ?
O6 K1 C34 85.07(3) . . ?
O6 K1 C48 86.14(4) . . ?
C32 K1 C48 154.03(4) . . ?
C33 K1 C32 24.95(4) . . ?
C33 K1 C34 24.95(4) . . ?
C33 K1 C48 145.10(4) . . ?
C34 K1 C32 42.93(4) . . ?
C34 K1 C48 145.53(4) . . ?
C36 O1 K1 109.68(7) . . ?
C36 O1 C47 111.57(10) . . ?
C47 O1 K1 109.02(7) . . ?
C37 O2 K1 116.12(7) . . ?
C38 O2 K1 116.16(7) . . ?
C38 O2 C37 112.13(10) . . ?
C39 O3 K1 115.10(7) . . ?
C39 O3 C40 112.24(9) . . ?
C40 O3 K1 112.04(7) . . ?
C41 O4 K1 116.38(7) . . ?
C42 O4 K1 119.56(7) . . ?
C42 O4 C41 110.68(10) . . ?
C43 O5 K1 111.71(7) . . ?
C44 O5 K1 111.90(7) . . ?
C44 O5 C43 112.05(10) . . ?
C45 O6 K1 119.74(7) . . ?
C45 O6 C46 112.41(9) . . ?
C46 O6 K1 117.53(7) . . ?
C1 N1 Fe1 138.12(8) . . ?
C1 N1 C4 106.85(9) . . ?
C4 N1 Fe1 111.44(7) . . ?
C5 N2 Fe1 117.45(8) . . ?
C9 N2 Fe1 117.92(8) . . ?
C9 N2 C5 123.97(10) . . ?
C10 N3 Fe1 112.11(7) . . ?
C13 N3 Fe1 137.44(8) . . ?
C13 N3 C10 106.90(9) . . ?
N1 C1 C2 109.88(10) . . ?
N1 C1 C14 122.04(10) . . ?
C2 C1 C14 127.93(10) . . ?
C1 C2 C3 108.49(10) . . ?
C2 C3 C4 105.19(10) . . ?
C2 C3 C18 123.71(10) . . ?
C4 C3 C18 131.10(10) . . ?
N1 C4 C3 109.54(10) . . ?
N1 C4 C5 113.86(9) . . ?
C3 C4 C5 135.54(10) . . ?
N2 C5 C4 112.25(10) . . ?
N2 C5 C6 118.31(10) . . ?
C6 C5 C4 129.00(10) . . ?
C7 C6 C5 118.50(11) . . ?
C8 C7 C6 121.70(11) . . ?
C7 C8 C9 118.48(11) . . ?
N2 C9 C8 118.45(10) . . ?
N2 C9 C10 112.25(10) . . ?
C8 C9 C10 128.94(10) . . ?
N3 C10 C9 114.31(10) . . ?
N3 C10 C11 109.77(10) . . ?
C11 C10 C9 135.44(11) . . ?
C10 C11 C12 104.92(10) . . ?
C10 C11 C22 131.22(11) . . ?
C12 C11 C22 123.86(10) . . ?
C13 C12 C11 108.73(10) . . ?
N3 C13 C12 109.65(10) . . ?
N3 C13 C26 122.54(10) . . ?
C12 C13 C26 127.49(11) . . ?
C1 C14 C15 109.73(10) . . ?
C1 C14 C16 111.61(10) . . ?
C1 C14 C17 109.54(10) . . ?
C15 C14 C17 108.25(10) . . ?
C16 C14 C15 109.50(11) . . ?
C16 C14 C17 108.12(10) . . ?
C3 C18 C19 110.33(10) . . ?
C3 C18 C20 110.60(10) . . ?
C3 C18 C21 111.16(10) . . ?
C19 C18 C20 106.99(10) . . ?
C21 C18 C19 106.19(10) . . ?
C21 C18 C20 111.39(10) . . ?
C11 C22 C23 110.41(10) . . ?
C11 C22 C24 110.26(10) . . ?
C11 C22 C25 111.72(10) . . ?
C23 C22 C24 107.11(10) . . ?
C25 C22 C23 106.08(10) . . ?
C25 C22 C24 111.07(11) . . ?
C13 C26 C27 111.32(16) . . ?
C13 C26 C27* 107.5(3) . . ?
C13 C26 C28 108.64(13) . . ?
C13 C26 C29* 111.8(6) . . ?
C27 C26 C28 106.3(2) . . ?
C28* C26 C13 110.1(4) . . ?
C28* C26 C27* 108.7(5) . . ?
C28* C26 C29* 113.9(7) . . ?
C29 C26 C13 113.1(3) . . ?
C29 C26 C27 109.7(3) . . ?
C29 C26 C28 107.5(2) . . ?
C29* C26 C27* 104.3(5) . . ?
C31 C30 Fe1 123.84(9) . . ?
C31 C30 C35 114.73(11) . . ?
C35 C30 Fe1 121.20(9) . . ?
C32 C31 C30 123.03(12) . . ?
C31 C32 K1 90.81(8) . . ?
C33 C32 K1 71.64(8) . . ?
C33 C32 C31 120.03(13) . . ?
C32 C33 K1 83.41(8) . . ?
C34 C33 K1 83.15(8) . . ?
C34 C33 C32 118.99(12) . . ?
C33 C34 K1 71.90(8) . . ?
C33 C34 C35 120.30(13) . . ?
C35 C34 K1 91.15(8) . . ?
C34 C35 C30 122.81(12) . . ?
O1 C36 C37 108.05(11) . . ?
O2 C37 C36 108.70(11) . . ?
O2 C38 C39 108.37(10) . . ?
O3 C39 C38 108.18(10) . . ?
O3 C40 C41 108.31(10) . . ?
O4 C41 C40 109.75(10) . . ?
O4 C42 C43 108.89(10) . . ?
O5 C43 C42 108.24(10) . . ?
O5 C44 C45 108.38(11) . . ?
O6 C45 C44 108.04(11) . . ?
O6 C46 C47 107.85(10) . . ?
O1 C47 C46 108.14(10) . . ?
C49 C48 K1 83.27(10) . . ?
C53 C48 K1 118.36(10) . . ?
C53 C48 C49 119.61(16) . . ?
C48 C49 C50 119.44(16) . . ?
C51 C50 C49 119.73(16) . . ?
C52 C51 C50 120.53(16) . . ?
C51 C52 C53 120.29(16) . . ?
C52 C53 C48 120.39(16) . . ?
C59 C54 C55 119.64(15) . . ?
C54 C55 C56 120.30(15) . . ?
C57 C56 C55 119.94(15) . . ?
C56 C57 C58 119.52(16) . . ?
C57 C58 C59 120.52(15) . . ?
C54 C59 C58 120.07(15) . . ?

loop_
_geom_bond_atom_site_label_1
_geom_bond_atom_site_label_2
_geom_bond_distance
_geom_bond_site_symmetry_2
_geom_bond_publ_flag
Fe1 N1 2.0725(9) . ?
Fe1 N2 2.0495(10) . ?
Fe1 N3 2.0690(10) . ?
Fe1 C30 2.0684(12) . ?
K1 O1 2.8158(9) . ?
K1 O2 2.8140(9) . ?
K1 O3 2.8172(9) . ?
K1 O4 2.8040(9) . ?
K1 O5 2.8942(9) . ?
K1 O6 2.7825(9) . ?
K1 C32 3.2679(14) . ?
K1 C33 3.1223(14) . ?
K1 C34 3.2614(13) . ?
K1 C48 3.4898(16) . ?
O1 C36 1.4209(15) . ?
O1 C47 1.4292(15) . ?
O2 C37 1.4221(15) . ?
O2 C38 1.4192(16) . ?
O3 C39 1.4175(15) . ?
O3 C40 1.4295(15) . ?
O4 C41 1.4273(15) . ?
O4 C42 1.4235(15) . ?
O5 C43 1.4215(15) . ?
O5 C44 1.4173(15) . ?
O6 C45 1.4193(15) . ?
O6 C46 1.4218(15) . ?
N1 C1 1.3577(15) . ?
N1 C4 1.4057(14) . ?
N2 C5 1.3571(14) . ?
N2 C9 1.3530(15) . ?
N3 C10 1.4058(15) . ?
N3 C13 1.3582(15) . ?
C1 C2 1.3913(16) . ?
C1 C14 1.5171(16) . ?
C2 C3 1.4082(16) . ?
C3 C4 1.4107(15) . ?
C3 C18 1.5240(16) . ?
C4 C5 1.4607(16) . ?
C5 C6 1.3993(16) . ?
C6 C7 1.3877(17) . ?
C7 C8 1.3875(17) . ?
C8 C9 1.4000(17) . ?
C9 C10 1.4644(16) . ?
C10 C11 1.4095(16) . ?
C11 C12 1.4101(17) . ?
C11 C22 1.5277(16) . ?
C12 C13 1.3929(17) . ?
C13 C26 1.5204(17) . ?
C14 C15 1.5325(17) . ?
C14 C16 1.5306(17) . ?
C14 C17 1.5333(16) . ?
C18 C19 1.5388(16) . ?
C18 C20 1.5417(17) . ?
C18 C21 1.5344(16) . ?
C22 C23 1.5409(17) . ?
C22 C24 1.5410(18) . ?
C22 C25 1.5358(17) . ?
C26 C27 1.523(3) . ?
C26 C27* 1.561(8) . ?
C26 C28 1.555(3) . ?
C26 C28* 1.433(10) . ?
C26 C29 1.505(5) . ?
C26 C29* 1.530(13) . ?
C30 C31 1.4085(17) . ?
C30 C35 1.4099(17) . ?
C31 C32 1.3936(19) . ?
C32 C33 1.388(2) . ?
C33 C34 1.386(2) . ?
C34 C35 1.3927(18) . ?
C36 C37 1.501(2) . ?
C38 C39 1.5028(19) . ?
C40 C41 1.4996(19) . ?
C42 C43 1.5006(19) . ?
C44 C45 1.4992(19) . ?
C46 C47 1.4991(18) . ?
C48 C49 1.387(3) . ?
C48 C53 1.379(3) . ?
C49 C50 1.390(3) . ?
C50 C51 1.372(3) . ?
C51 C52 1.365(2) . ?
C52 C53 1.366(3) . ?
C54 C55 1.379(3) . ?
C54 C59 1.371(2) . ?
C55 C56 1.383(3) . ?
C56 C57 1.375(3) . ?
C57 C58 1.377(2) . ?
C58 C59 1.378(2) . ?
